data_1571411
loop_
_publ_author_name
'Patra, Jatin'
'Nair, Akshay M.'
'Volla, Chandra M. R.'

_publ_section_title
;
 Expedient radical phosphonylations <i>via</i> ligand to metal charge
 transfer on bismuth.
;
_journal_issue 19
_journal_name_full 'Chemical science'
_journal_page_first 7136
_journal_page_last 7143
_journal_paper_doi 10.1039/d4sc00692e
_journal_volume 15
_journal_year 2024
_chemical_absolute_configuration unk
_chemical_formula_moiety 'C34 H39 O3 P'
_chemical_formula_sum 'C34 H39 O3 P'
_chemical_formula_weight 526.62
_space_group_crystal_system orthorhombic
_space_group_IT_number 19
_space_group_name_Hall 'P 2ac 2ab'
_space_group_name_H-M_alt 'P 21 21 21'
_atom_sites_solution_hydrogens mixed
_atom_sites_solution_primary dual
_audit_creation_date 2023-10-17
_audit_creation_method
;
Olex2 1.5
(compiled 2023.08.24 svn.re1ec1418 for OlexSys, GUI svn.r6817)
;
_audit_update_record
;
2023-11-20 deposited with the CCDC.	2024-04-09 downloaded from the CCDC.
;
_cell_angle_alpha 90
_cell_angle_beta 90
_cell_angle_gamma 90
_cell_formula_units_Z 4
_cell_length_a 9.2907(3)
_cell_length_b 14.7314(4)
_cell_length_c 21.2629(6)
_cell_measurement_reflns_used 5118
_cell_measurement_temperature 150.00(10)
_cell_measurement_theta_max 24.9220
_cell_measurement_theta_min 1.8960
_cell_volume 2910.15(15)
_computing_cell_refinement 'CrysAlisPro 1.171.41.93a (Rigaku OD, 2020)'
_computing_data_collection 'CrysAlisPro 1.171.41.93a (Rigaku OD, 2020)'
_computing_data_reduction 'CrysAlisPro 1.171.41.93a (Rigaku OD, 2020)'
_computing_molecular_graphics 'Olex2 1.5 (Dolomanov et al., 2009)'
_computing_publication_material 'Olex2 1.5 (Dolomanov et al., 2009)'
_computing_structure_refinement 'SHELXL 2018/3 (Sheldrick, 2015)'
_computing_structure_solution 'SHELXT 2018/2 (Sheldrick, 2018)'
_diffrn_ambient_environment N~2~
_diffrn_ambient_temperature 150.00(10)
_diffrn_detector 'CCD plate'
_diffrn_detector_area_resol_mean 8
_diffrn_measured_fraction_theta_full 0.999
_diffrn_measured_fraction_theta_max 0.999
_diffrn_measurement_details
;
List of Runs (angles in degrees, time in seconds):

  # Type    Start    End  Width  t~exp~   \w     \q     \k     \f   Frames
#--------------------------------------------------------------------------
  1  \f    -28.21 115.79   1.00    4.00  16.12 -12.98 -59.25    --   144
  2  \w   -108.63  15.37   1.00    4.00    --  -12.98 -59.25  71.08  124
  3  \f    -38.01 105.99   1.00    4.00   9.41 -12.98 -31.50    --   144
;
_diffrn_measurement_device 'abstract diffractometer'
_diffrn_measurement_device_type 'Saxi-CrysAlisPro-abstract goniometer imported SAXI images'
_diffrn_measurement_method '\w and \f scans'
_diffrn_orient_matrix_type 'CrysAlisPro convention (1999,Acta A55,543-557)'
_diffrn_orient_matrix_UB_11 0.0258722000
_diffrn_orient_matrix_UB_12 -0.0408515000
_diffrn_orient_matrix_UB_13 0.0135504000
_diffrn_orient_matrix_UB_21 0.0003244000
_diffrn_orient_matrix_UB_22 0.0208296000
_diffrn_orient_matrix_UB_23 0.0300573000
_diffrn_orient_matrix_UB_31 -0.0718761000
_diffrn_orient_matrix_UB_32 -0.0146413000
_diffrn_orient_matrix_UB_33 0.0049972000
_diffrn_radiation_monochromator graphite
_diffrn_radiation_probe x-ray
_diffrn_radiation_type 'Mo K\a'
_diffrn_radiation_wavelength 0.71073
_diffrn_reflns_av_R_equivalents 0.1037
_diffrn_reflns_av_unetI/netI 0.0680
_diffrn_reflns_Laue_measured_fraction_full 0.999
_diffrn_reflns_Laue_measured_fraction_max 0.999
_diffrn_reflns_limit_h_max 11
_diffrn_reflns_limit_h_min -9
_diffrn_reflns_limit_k_max 17
_diffrn_reflns_limit_k_min -17
_diffrn_reflns_limit_l_max 23
_diffrn_reflns_limit_l_min -25
_diffrn_reflns_number 30959
_diffrn_reflns_point_group_measured_fraction_full 0.999
_diffrn_reflns_point_group_measured_fraction_max 0.999
_diffrn_reflns_theta_full 24.997
_diffrn_reflns_theta_max 24.997
_diffrn_reflns_theta_min 1.682
_diffrn_source 'fine-focus sealed X-ray tube'
_diffrn_source_type 'Enhance (Mo) X-ray Source'
_exptl_absorpt_coefficient_mu 0.127
_exptl_absorpt_correction_T_max 1.00000
_exptl_absorpt_correction_T_min 0.35295
_exptl_absorpt_correction_type numerical
_exptl_absorpt_process_details
;
CrysAlisPro 1.171.41.93a (Rigaku Oxford Diffraction, 2020)
Empirical absorption correction using spherical harmonics,
implemented in SCALE3 ABSPACK scaling algorithm.
;
_exptl_crystal_colour white
_exptl_crystal_colour_primary white
_exptl_crystal_density_diffrn 1.202
_exptl_crystal_description block
_exptl_crystal_F_000 1128
_exptl_crystal_size_max 0.089
_exptl_crystal_size_mid 0.067
_exptl_crystal_size_min 0.035
_refine_diff_density_max 0.196
_refine_diff_density_min -0.362
_refine_diff_density_rms 0.049
_refine_ls_abs_structure_details
;
 Flack x determined using 1657 quotients [(I+)-(I-)]/[(I+)+(I-)]
 (Parsons, Flack and Wagner, Acta Cryst. B69 (2013) 249-259).
;
_refine_ls_abs_structure_Flack -0.10(10)
_refine_ls_extinction_method none
_refine_ls_goodness_of_fit_ref 1.044
_refine_ls_hydrogen_treatment mixed
_refine_ls_matrix_type full
_refine_ls_number_parameters 354
_refine_ls_number_reflns 5130
_refine_ls_number_restraints 0
_refine_ls_restrained_S_all 1.044
_refine_ls_R_factor_all 0.0565
_refine_ls_R_factor_gt 0.0467
_refine_ls_shift/su_max 0.000
_refine_ls_shift/su_mean 0.000
_refine_ls_structure_factor_coef Fsqd
_refine_ls_weighting_details 'w=1/[\s^2^(Fo^2^)+(0.0553P)^2^] where P=(Fo^2^+2Fc^2^)/3'
_refine_ls_weighting_scheme calc
_refine_ls_wR_factor_gt 0.1063
_refine_ls_wR_factor_ref 0.1149
_reflns_Friedel_coverage 0.763
_reflns_Friedel_fraction_full 1.000
_reflns_Friedel_fraction_max 1.000
_reflns_number_gt 4453
_reflns_number_total 5130
_reflns_threshold_expression 'I > 2\s(I)'
_cod_data_source_file d4sc00692e2.cif
_cod_data_source_block cmrv_jp_444_autored
_cod_depositor_comments 'Adding full bibliography for 1571411--1571413.cif.'
_cod_database_code 1571411
_shelx_shelxl_version_number 2018/3
_shelx_space_group_comment
;
The symmetry employed for this shelxl refinement is uniquely defined
by the following loop, which should always be used as a source of
symmetry information in preference to the above space-group names.
They are only intended as comments.
;
_shelx_estimated_absorpt_t_max 0.996
_shelx_estimated_absorpt_t_min 0.989
_reflns_odcompleteness_completeness 87.61
_reflns_odcompleteness_iscentric 1
_reflns_odcompleteness_theta 33.57
_olex2_refinement_description
;
1. Fixed Uiso
 At 1.2 times of:
  All C(H) groups
 At 1.5 times of:
  All C(H,H,H) groups
2.a Ternary CH refined with riding coordinates:
 C00H(H00H)
2.b Aromatic/amide H refined with riding coordinates:
 C005(H005), C007(H007), C00B(H00B), C00F(H00F), C00J(H00J), C00K(H00K),
 C00L(H00L), C00N(H00N), C00O(H00O), C00P(H00P), C00Q(H00Q), C00U(H00U),
 C00V(H00V), C00X(H00Y), C010(H010), C011(H011)
2.c Idealised Me refined as rotating group:
 C00R(H00A,H00C,H00D), C00S(H00E,H00G,H00I), C00T(H00M,H00R,H00S), C00W(H00T,
 H00W,H00X), C00Y(H00Z,H,HA), C00Z(H00,HB,HC), C012(H01A,H01B,H01C)
;
_olex2_submission_special_instructions 'No special instructions were received'
_oxdiff_exptl_absorpt_empirical_details
;
Empirical correction (ABSPACK) includes:
- Absorption correction using spherical harmonics
- Frame scaling
;
_oxdiff_exptl_absorpt_empirical_full_max 1.810
_oxdiff_exptl_absorpt_empirical_full_min 0.530

loop_
_space_group_symop_operation_xyz
'x, y, z'
'-x+1/2, -y, z+1/2'
'-x, y+1/2, -z+1/2'
'x+1/2, -y+1/2, -z'

loop_
_atom_site_label
_atom_site_type_symbol
_atom_site_fract_x
_atom_site_fract_y
_atom_site_fract_z
_atom_site_U_iso_or_equiv
_atom_site_adp_type
_atom_site_occupancy
_atom_site_site_symmetry_order
_atom_site_calc_flag
_atom_site_refinement_flags_posn
_atom_site_refinement_flags_adp
_atom_site_refinement_flags_occupancy
_atom_site_disorder_assembly
_atom_site_disorder_group
P01 P 0.74600(10) 0.45184(6) 0.38353(4) 0.0190(2) Uani 1 1 d . . . . .
O002 O 1.0422(3) 0.82335(18) 0.27650(13) 0.0295(7) Uani 1 1 d . . . . .
O003 O 0.8182(3) 0.40894(16) 0.32875(11) 0.0245(6) Uani 1 1 d . . . . .
O004 O 0.3661(3) 0.40225(19) 0.19902(13) 0.0404(8) Uani 1 1 d . . . . .
C005 C 0.7776(3) 0.6375(2) 0.27656(16) 0.0192(8) Uani 1 1 d . . . . .
H005 H 0.729630 0.597273 0.248611 0.023 Uiso 1 1 calc R U . . .
C006 C 0.9199(4) 0.7533(2) 0.36002(16) 0.0199(8) Uani 1 1 d . . . . .
C007 C 0.8231(3) 0.6884(2) 0.38110(16) 0.0188(7) Uani 1 1 d . . . . .
H007 H 0.804609 0.684066 0.424936 0.023 Uiso 1 1 calc R U . . .
C008 C 0.7521(4) 0.6293(2) 0.34052(15) 0.0178(7) Uani 1 1 d . . . . .
C009 C 0.9430(4) 0.7591(2) 0.29448(17) 0.0208(8) Uani 1 1 d . . . . .
C00A C 0.8726(4) 0.4828(2) 0.44455(16) 0.0206(8) Uani 1 1 d . . . . .
C00B C 0.5004(4) 0.4108(3) 0.45728(17) 0.0257(8) Uani 1 1 d . . . . .
H00B H 0.488089 0.474294 0.463154 0.031 Uiso 1 1 calc R U . . .
C00C C 0.9994(4) 0.8156(2) 0.40679(16) 0.0209(8) Uani 1 1 d . . . . .
C00D C 0.8705(4) 0.7020(2) 0.25162(16) 0.0199(8) Uani 1 1 d . . . . .
C00E C 0.6133(4) 0.3790(2) 0.42002(16) 0.0212(8) Uani 1 1 d . . . . .
C00F C 0.5072(4) 0.4768(2) 0.28039(17) 0.0244(8) Uani 1 1 d . . . . .
H00F H 0.588011 0.438987 0.272480 0.029 Uiso 1 1 calc R U . . .
C00G C 0.5141(4) 0.5437(2) 0.32712(16) 0.0202(8) Uani 1 1 d . . . . .
C00H C 0.6490(4) 0.5578(2) 0.36664(16) 0.0191(8) Uani 1 1 d . . . . .
H00H H 0.615211 0.581490 0.408179 0.023 Uiso 1 1 calc R U . . .
C00I C 0.3821(4) 0.4662(3) 0.24576(18) 0.0282(9) Uani 1 1 d . . . . .
C00J C 1.0143(4) 0.5023(2) 0.42682(18) 0.0270(9) Uani 1 1 d . . . . .
H00J H 1.042514 0.495958 0.384103 0.032 Uiso 1 1 calc R U . . .
C00K C 0.8337(4) 0.4920(2) 0.50780(16) 0.0239(8) Uani 1 1 d . . . . .
H00K H 0.738016 0.478548 0.520481 0.029 Uiso 1 1 calc R U . . .
C00L C 0.4229(4) 0.2588(3) 0.47800(18) 0.0298(9) Uani 1 1 d . . . . .
H00L H 0.359204 0.217798 0.498391 0.036 Uiso 1 1 calc R U . . .
C00M C 0.8889(4) 0.7102(2) 0.17986(16) 0.0228(8) Uani 1 1 d . . . . .
C00N C 0.9332(4) 0.5205(3) 0.55216(18) 0.0302(9) Uani 1 1 d . . . . .
H00N H 0.905670 0.526624 0.594978 0.036 Uiso 1 1 calc R U . . .
C00O C 0.4060(4) 0.3508(3) 0.48574(17) 0.0298(9) Uani 1 1 d . . . . .
H00O H 0.329192 0.373340 0.510764 0.036 Uiso 1 1 calc R U . . .
C00P C 0.3953(4) 0.5984(3) 0.33792(17) 0.0257(9) Uani 1 1 d . . . . .
H00P H 0.398781 0.643618 0.369756 0.031 Uiso 1 1 calc R U . . .
C00Q C 0.6266(4) 0.2855(2) 0.41143(18) 0.0270(9) Uani 1 1 d . . . . .
H00Q H 0.701014 0.262364 0.385313 0.032 Uiso 1 1 calc R U . . .
C00R C 0.8429(4) 0.8054(3) 0.15736(18) 0.0303(9) Uani 1 1 d . . . . .
H00A H 0.740582 0.814693 0.166585 0.045 Uiso 1 1 calc R U . . .
H00C H 0.858848 0.810532 0.111941 0.045 Uiso 1 1 calc R U . . .
H00D H 0.899983 0.851568 0.179271 0.045 Uiso 1 1 calc R U . . .
C00S C 0.7952(4) 0.6421(3) 0.14399(16) 0.0287(9) Uani 1 1 d . . . . .
H00E H 0.820653 0.580213 0.156791 0.043 Uiso 1 1 calc R U . . .
H00G H 0.811348 0.649035 0.098699 0.043 Uiso 1 1 calc R U . . .
H00I H 0.693534 0.653370 0.153523 0.043 Uiso 1 1 calc R U . . .
C00T C 0.9752(4) 0.9166(2) 0.39133(18) 0.0291(9) Uani 1 1 d . . . . .
H00M H 1.022541 0.931354 0.351438 0.044 Uiso 1 1 calc R U . . .
H00R H 1.015798 0.954160 0.424966 0.044 Uiso 1 1 calc R U . . .
H00S H 0.871719 0.928512 0.387741 0.044 Uiso 1 1 calc R U . . .
C00U C 1.0733(4) 0.5400(3) 0.53386(19) 0.0330(10) Uani 1 1 d . . . . .
H00U H 1.141556 0.559681 0.564186 0.040 Uiso 1 1 calc R U . . .
C00V C 0.2707(4) 0.5874(3) 0.30221(19) 0.0331(9) Uani 1 1 d . . . . .
H00V H 0.190489 0.626014 0.309216 0.040 Uiso 1 1 calc R U . . .
C00W C 0.9481(5) 0.8003(3) 0.47492(17) 0.0318(10) Uani 1 1 d . . . . .
H00T H 0.846198 0.816703 0.478384 0.048 Uiso 1 1 calc R U . . .
H00W H 1.004948 0.838135 0.503538 0.048 Uiso 1 1 calc R U . . .
H00X H 0.960518 0.736221 0.486152 0.048 Uiso 1 1 calc R U . . .
C00X C 0.2631(4) 0.5208(3) 0.25678(18) 0.0341(9) Uani 1 1 d . . . . .
H00Y H 0.177184 0.512340 0.233268 0.041 Uiso 1 1 calc R U . . .
C00Y C 1.1622(4) 0.7929(3) 0.40544(18) 0.0301(9) Uani 1 1 d . . . . .
H00Z H 1.176574 0.729543 0.417964 0.045 Uiso 1 1 calc R U . . .
H H 1.213467 0.832871 0.434699 0.045 Uiso 1 1 calc R U . . .
HA H 1.199531 0.802005 0.362794 0.045 Uiso 1 1 calc R U . . .
C00Z C 1.0457(4) 0.6894(3) 0.16120(18) 0.0300(9) Uani 1 1 d . . . . .
H00 H 1.110693 0.730153 0.183988 0.045 Uiso 1 1 calc R U . . .
HB H 1.057628 0.698444 0.115838 0.045 Uiso 1 1 calc R U . . .
HC H 1.068492 0.626285 0.171899 0.045 Uiso 1 1 calc R U . . .
C010 C 1.1138(4) 0.5308(3) 0.47125(19) 0.0326(10) Uani 1 1 d . . . . .
H010 H 1.209836 0.544013 0.458889 0.039 Uiso 1 1 calc R U . . .
C011 C 0.5326(4) 0.2261(3) 0.4405(2) 0.0342(10) Uani 1 1 d . . . . .
H011 H 0.543577 0.162532 0.434673 0.041 Uiso 1 1 calc R U . . .
C012 C 0.4699(5) 0.3315(3) 0.1960(2) 0.0399(11) Uani 1 1 d . . . . .
H01A H 0.441016 0.287216 0.163969 0.060 Uiso 1 1 calc R U . . .
H01B H 0.476447 0.301341 0.236971 0.060 Uiso 1 1 calc R U . . .
H01C H 0.563945 0.357066 0.184889 0.060 Uiso 1 1 calc R U . . .
H002 H 1.048(5) 0.827(3) 0.235(2) 0.054(15) Uiso 1 1 d . . . . .

loop_
_atom_site_aniso_label
_atom_site_aniso_U_11
_atom_site_aniso_U_22
_atom_site_aniso_U_33
_atom_site_aniso_U_23
_atom_site_aniso_U_13
_atom_site_aniso_U_12
P01 0.0210(4) 0.0172(4) 0.0187(5) 0.0000(4) 0.0018(4) -0.0009(4)
O002 0.0385(15) 0.0326(16) 0.0175(15) 0.0016(12) 0.0021(12) -0.0162(13)
O003 0.0270(13) 0.0246(13) 0.0219(14) -0.0041(11) 0.0038(11) 0.0035(12)
O004 0.0435(17) 0.0347(16) 0.0430(18) -0.0137(14) -0.0170(14) -0.0004(14)
C005 0.0209(18) 0.0184(17) 0.0183(19) -0.0029(14) -0.0025(14) -0.0008(14)
C006 0.0219(18) 0.0181(18) 0.020(2) -0.0015(15) -0.0020(15) 0.0017(15)
C007 0.0234(17) 0.0180(17) 0.0150(18) 0.0012(15) 0.0006(15) 0.0023(15)
C008 0.0194(16) 0.0165(16) 0.0175(18) 0.0019(13) -0.0019(16) 0.0011(15)
C009 0.0210(17) 0.0209(19) 0.020(2) 0.0025(15) 0.0028(15) -0.0040(15)
C00A 0.0216(17) 0.0166(18) 0.023(2) 0.0033(15) 0.0011(15) -0.0003(15)
C00B 0.029(2) 0.023(2) 0.025(2) 0.0000(17) 0.0030(17) -0.0024(17)
C00C 0.0231(18) 0.0200(19) 0.0197(19) -0.0012(15) 0.0008(15) -0.0023(16)
C00D 0.0224(17) 0.0225(19) 0.0146(19) 0.0010(15) 0.0008(15) 0.0012(16)
C00E 0.0200(18) 0.024(2) 0.019(2) 0.0043(15) -0.0032(15) -0.0004(15)
C00F 0.0248(18) 0.0224(19) 0.026(2) 0.0015(16) -0.0040(16) -0.0031(16)
C00G 0.0229(18) 0.0190(17) 0.0186(19) 0.0043(15) 0.0001(15) -0.0051(16)
C00H 0.0202(17) 0.0196(18) 0.0174(19) -0.0004(15) 0.0019(14) -0.0010(15)
C00I 0.032(2) 0.023(2) 0.030(2) -0.0008(17) -0.0049(17) -0.0055(18)
C00J 0.027(2) 0.026(2) 0.029(2) -0.0015(17) 0.0044(17) 0.0002(17)
C00K 0.027(2) 0.0201(19) 0.024(2) 0.0021(16) 0.0009(16) 0.0002(16)
C00L 0.031(2) 0.030(2) 0.029(2) 0.0085(18) -0.0001(17) -0.0101(18)
C00M 0.0273(19) 0.025(2) 0.016(2) 0.0024(15) 0.0015(15) -0.0034(17)
C00N 0.038(2) 0.027(2) 0.025(2) -0.0023(17) -0.0057(18) -0.0003(18)
C00O 0.029(2) 0.040(2) 0.021(2) 0.0020(18) 0.0049(16) -0.0065(19)
C00P 0.028(2) 0.024(2) 0.026(2) 0.0006(17) -0.0010(16) 0.0003(17)
C00Q 0.0216(18) 0.0210(19) 0.038(2) 0.0000(17) 0.0005(17) -0.0007(16)
C00R 0.040(2) 0.024(2) 0.026(2) 0.0031(17) -0.0014(18) -0.0020(18)
C00S 0.040(2) 0.028(2) 0.019(2) -0.0007(16) -0.0022(16) -0.0072(18)
C00T 0.037(2) 0.0233(19) 0.027(2) -0.0009(17) -0.0023(18) -0.0066(17)
C00U 0.035(2) 0.027(2) 0.037(2) -0.0021(18) -0.0125(19) -0.0018(19)
C00V 0.028(2) 0.030(2) 0.041(2) 0.0044(19) -0.0037(18) 0.0040(18)
C00W 0.042(2) 0.030(2) 0.023(2) -0.0062(18) 0.0005(18) -0.009(2)
C00X 0.028(2) 0.032(2) 0.042(2) 0.0012(19) -0.012(2) 0.0012(19)
C00Y 0.028(2) 0.030(2) 0.032(2) -0.0049(17) -0.0045(17) -0.0031(18)
C00Z 0.032(2) 0.034(2) 0.024(2) -0.0014(18) 0.0023(17) -0.0033(18)
C010 0.0224(19) 0.030(2) 0.045(3) 0.0010(19) -0.0048(18) -0.0010(18)
C011 0.033(2) 0.023(2) 0.047(3) 0.0044(19) -0.001(2) -0.0038(18)
C012 0.046(3) 0.032(2) 0.042(3) -0.017(2) -0.006(2) 0.001(2)

loop_
_atom_type_symbol
_atom_type_description
_atom_type_scat_dispersion_real
_atom_type_scat_dispersion_imag
_atom_type_scat_source
C C 0.0033 0.0016 'International Tables Vol C Tables 4.2.6.8 and 6.1.1.4'
H H 0.0000 0.0000 'International Tables Vol C Tables 4.2.6.8 and 6.1.1.4'
O O 0.0106 0.0060 'International Tables Vol C Tables 4.2.6.8 and 6.1.1.4'
P P 0.1023 0.0942 'International Tables Vol C Tables 4.2.6.8 and 6.1.1.4'

loop_
_geom_angle_atom_site_label_1
_geom_angle_atom_site_label_2
_geom_angle_atom_site_label_3
_geom_angle
_geom_angle_site_symmetry_1
_geom_angle_site_symmetry_3
_geom_angle_publ_flag
O003 P01 C00A 112.09(15) . . ?
O003 P01 C00E 113.06(16) . . ?
O003 P01 C00H 115.44(15) . . ?
C00A P01 C00H 104.17(15) . . ?
C00E P01 C00A 106.55(16) . . ?
C00E P01 C00H 104.67(16) . . ?
C009 O002 H002 111(3) . . ?
C00I O004 C012 117.5(3) . . ?
C008 C005 H005 118.6 . . ?
C008 C005 C00D 122.7(3) . . ?
C00D C005 H005 118.6 . . ?
C007 C006 C009 117.3(3) . . ?
C007 C006 C00C 120.8(3) . . ?
C009 C006 C00C 121.8(3) . . ?
C006 C007 H007 118.7 . . ?
C006 C007 C008 122.6(3) . . ?
C008 C007 H007 118.7 . . ?
C005 C008 C007 118.2(3) . . ?
C005 C008 C00H 121.6(3) . . ?
C007 C008 C00H 120.2(3) . . ?
O002 C009 C006 114.7(3) . . ?
O002 C009 C00D 123.4(3) . . ?
C00D C009 C006 121.9(3) . . ?
C00J C00A P01 118.0(3) . . ?
C00J C00A C00K 118.8(3) . . ?
C00K C00A P01 123.1(3) . . ?
C00E C00B H00B 119.7 . . ?
C00O C00B H00B 119.7 . . ?
C00O C00B C00E 120.7(4) . . ?
C006 C00C C00Y 109.1(3) . . ?
C00T C00C C006 111.5(3) . . ?
C00T C00C C00W 107.2(3) . . ?
C00T C00C C00Y 110.3(3) . . ?
C00W C00C C006 111.8(3) . . ?
C00W C00C C00Y 106.7(3) . . ?
C005 C00D C009 117.3(3) . . ?
C005 C00D C00M 120.1(3) . . ?
C009 C00D C00M 122.7(3) . . ?
C00B C00E P01 123.8(3) . . ?
C00Q C00E P01 118.0(3) . . ?
C00Q C00E C00B 118.2(3) . . ?
C00G C00F H00F 120.1 . . ?
C00I C00F H00F 120.1 . . ?
C00I C00F C00G 119.7(4) . . ?
C00F C00G C00H 121.7(3) . . ?
C00P C00G C00F 119.3(3) . . ?
C00P C00G C00H 119.0(3) . . ?
P01 C00H H00H 106.1 . . ?
C008 C00H P01 110.4(2) . . ?
C008 C00H H00H 106.1 . . ?
C00G C00H P01 113.3(2) . . ?
C00G C00H C008 114.2(3) . . ?
C00G C00H H00H 106.1 . . ?
O004 C00I C00F 123.5(4) . . ?
O004 C00I C00X 115.6(3) . . ?
C00F C00I C00X 120.9(3) . . ?
C00A C00J H00J 119.8 . . ?
C010 C00J C00A 120.4(4) . . ?
C010 C00J H00J 119.8 . . ?
C00A C00K H00K 119.6 . . ?
C00N C00K C00A 120.7(4) . . ?
C00N C00K H00K 119.6 . . ?
C00O C00L H00L 120.1 . . ?
C00O C00L C011 119.8(4) . . ?
C011 C00L H00L 120.1 . . ?
C00D C00M C00R 110.3(3) . . ?
C00D C00M C00Z 110.2(3) . . ?
C00S C00M C00D 112.2(3) . . ?
C00S C00M C00R 106.5(3) . . ?
C00S C00M C00Z 106.2(3) . . ?
C00Z C00M C00R 111.3(3) . . ?
C00K C00N H00N 120.1 . . ?
C00K C00N C00U 119.8(4) . . ?
C00U C00N H00N 120.1 . . ?
C00B C00O H00O 119.8 . . ?
C00L C00O C00B 120.4(4) . . ?
C00L C00O H00O 119.8 . . ?
C00G C00P H00P 119.9 . . ?
C00G C00P C00V 120.2(3) . . ?
C00V C00P H00P 119.9 . . ?
C00E C00Q H00Q 119.6 . . ?
C011 C00Q C00E 120.7(4) . . ?
C011 C00Q H00Q 119.6 . . ?
C00M C00R H00A 109.5 . . ?
C00M C00R H00C 109.5 . . ?
C00M C00R H00D 109.5 . . ?
H00A C00R H00C 109.5 . . ?
H00A C00R H00D 109.5 . . ?
H00C C00R H00D 109.5 . . ?
C00M C00S H00E 109.5 . . ?
C00M C00S H00G 109.5 . . ?
C00M C00S H00I 109.5 . . ?
H00E C00S H00G 109.5 . . ?
H00E C00S H00I 109.5 . . ?
H00G C00S H00I 109.5 . . ?
C00C C00T H00M 109.5 . . ?
C00C C00T H00R 109.5 . . ?
C00C C00T H00S 109.5 . . ?
H00M C00T H00R 109.5 . . ?
H00M C00T H00S 109.5 . . ?
H00R C00T H00S 109.5 . . ?
C00N C00U H00U 119.9 . . ?
C00N C00U C010 120.2(4) . . ?
C010 C00U H00U 119.9 . . ?
C00P C00V H00V 119.7 . . ?
C00X C00V C00P 120.5(4) . . ?
C00X C00V H00V 119.7 . . ?
C00C C00W H00T 109.5 . . ?
C00C C00W H00W 109.5 . . ?
C00C C00W H00X 109.5 . . ?
H00T C00W H00W 109.5 . . ?
H00T C00W H00X 109.5 . . ?
H00W C00W H00X 109.5 . . ?
C00I C00X H00Y 120.3 . . ?
C00V C00X C00I 119.3(4) . . ?
C00V C00X H00Y 120.3 . . ?
C00C C00Y H00Z 109.5 . . ?
C00C C00Y H 109.5 . . ?
C00C C00Y HA 109.5 . . ?
H00Z C00Y H 109.5 . . ?
H00Z C00Y HA 109.5 . . ?
H C00Y HA 109.5 . . ?
C00M C00Z H00 109.5 . . ?
C00M C00Z HB 109.5 . . ?
C00M C00Z HC 109.5 . . ?
H00 C00Z HB 109.5 . . ?
H00 C00Z HC 109.5 . . ?
HB C00Z HC 109.5 . . ?
C00J C010 C00U 120.1(4) . . ?
C00J C010 H010 120.0 . . ?
C00U C010 H010 120.0 . . ?
C00L C011 C00Q 120.3(4) . . ?
C00L C011 H011 119.9 . . ?
C00Q C011 H011 119.9 . . ?
O004 C012 H01A 109.5 . . ?
O004 C012 H01B 109.5 . . ?
O004 C012 H01C 109.5 . . ?
H01A C012 H01B 109.5 . . ?
H01A C012 H01C 109.5 . . ?
H01B C012 H01C 109.5 . . ?

loop_
_geom_bond_atom_site_label_1
_geom_bond_atom_site_label_2
_geom_bond_distance
_geom_bond_site_symmetry_2
_geom_bond_publ_flag
P01 O003 1.485(2) . ?
P01 C00A 1.810(4) . ?
P01 C00E 1.809(4) . ?
P01 C00H 1.838(3) . ?
O002 C009 1.375(4) . ?
O002 H002 0.88(5) . ?
O004 C00I 1.377(4) . ?
O004 C012 1.422(5) . ?
C005 H005 0.9500 . ?
C005 C008 1.386(4) . ?
C005 C00D 1.389(5) . ?
C006 C007 1.387(5) . ?
C006 C009 1.413(5) . ?
C006 C00C 1.542(5) . ?
C007 H007 0.9500 . ?
C007 C008 1.392(5) . ?
C008 C00H 1.528(5) . ?
C009 C00D 1.411(5) . ?
C00A C00J 1.399(5) . ?
C00A C00K 1.399(5) . ?
C00B H00B 0.9500 . ?
C00B C00E 1.396(5) . ?
C00B C00O 1.384(5) . ?
C00C C00T 1.541(5) . ?
C00C C00W 1.542(5) . ?
C00C C00Y 1.549(5) . ?
C00D C00M 1.540(5) . ?
C00E C00Q 1.396(5) . ?
C00F H00F 0.9500 . ?
C00F C00G 1.400(5) . ?
C00F C00I 1.385(5) . ?
C00G C00H 1.523(5) . ?
C00G C00P 1.386(5) . ?
C00H H00H 1.0000 . ?
C00I C00X 1.387(5) . ?
C00J H00J 0.9500 . ?
C00J C010 1.387(5) . ?
C00K H00K 0.9500 . ?
C00K C00N 1.386(5) . ?
C00L H00L 0.9500 . ?
C00L C00O 1.374(6) . ?
C00L C011 1.381(6) . ?
C00M C00R 1.543(5) . ?
C00M C00S 1.532(5) . ?
C00M C00Z 1.541(5) . ?
C00N H00N 0.9500 . ?
C00N C00U 1.388(6) . ?
C00O H00O 0.9500 . ?
C00P H00P 0.9500 . ?
C00P C00V 1.394(5) . ?
C00Q H00Q 0.9500 . ?
C00Q C011 1.382(5) . ?
C00R H00A 0.9800 . ?
C00R H00C 0.9800 . ?
C00R H00D 0.9800 . ?
C00S H00E 0.9800 . ?
C00S H00G 0.9800 . ?
C00S H00I 0.9800 . ?
C00T H00M 0.9800 . ?
C00T H00R 0.9800 . ?
C00T H00S 0.9800 . ?
C00U H00U 0.9500 . ?
C00U C010 1.390(6) . ?
C00V H00V 0.9500 . ?
C00V C00X 1.379(6) . ?
C00W H00T 0.9800 . ?
C00W H00W 0.9800 . ?
C00W H00X 0.9800 . ?
C00X H00Y 0.9500 . ?
C00Y H00Z 0.9800 . ?
C00Y H 0.9800 . ?
C00Y HA 0.9800 . ?
C00Z H00 0.9800 . ?
C00Z HB 0.9800 . ?
C00Z HC 0.9800 . ?
C010 H010 0.9500 . ?
C011 H011 0.9500 . ?
C012 H01A 0.9800 . ?
C012 H01B 0.9800 . ?
C012 H01C 0.9800 . ?

loop_
_geom_torsion_atom_site_label_1
_geom_torsion_atom_site_label_2
_geom_torsion_atom_site_label_3
_geom_torsion_atom_site_label_4
_geom_torsion
_geom_torsion_site_symmetry_1
_geom_torsion_site_symmetry_2
_geom_torsion_site_symmetry_3
_geom_torsion_site_symmetry_4
_geom_torsion_publ_flag
P01 C00A C00J C010 176.8(3) . . . . ?
P01 C00A C00K C00N -176.6(3) . . . . ?
P01 C00E C00Q C011 177.0(3) . . . . ?
O002 C009 C00D C005 177.3(3) . . . . ?
O002 C009 C00D C00M -3.8(5) . . . . ?
O003 P01 C00A C00J 27.5(3) . . . . ?
O003 P01 C00A C00K -155.5(3) . . . . ?
O003 P01 C00E C00B -158.1(3) . . . . ?
O003 P01 C00E C00Q 23.2(4) . . . . ?
O003 P01 C00H C008 -59.9(3) . . . . ?
O003 P01 C00H C00G 69.6(3) . . . . ?
O004 C00I C00X C00V -179.1(3) . . . . ?
C005 C008 C00H P01 89.9(3) . . . . ?
C005 C008 C00H C00G -39.1(5) . . . . ?
C005 C00D C00M C00R 119.1(4) . . . . ?
C005 C00D C00M C00S 0.5(5) . . . . ?
C005 C00D C00M C00Z -117.6(4) . . . . ?
C006 C007 C008 C005 -1.3(5) . . . . ?
C006 C007 C008 C00H 178.7(3) . . . . ?
C006 C009 C00D C005 -1.8(5) . . . . ?
C006 C009 C00D C00M 177.1(3) . . . . ?
C007 C006 C009 O002 -178.7(3) . . . . ?
C007 C006 C009 C00D 0.4(5) . . . . ?
C007 C006 C00C C00T -124.4(4) . . . . ?
C007 C006 C00C C00W -4.4(5) . . . . ?
C007 C006 C00C C00Y 113.4(4) . . . . ?
C007 C008 C00H P01 -90.1(3) . . . . ?
C007 C008 C00H C00G 140.9(3) . . . . ?
C008 C005 C00D C009 1.6(5) . . . . ?
C008 C005 C00D C00M -177.3(3) . . . . ?
C009 C006 C007 C008 1.2(5) . . . . ?
C009 C006 C00C C00T 56.1(4) . . . . ?
C009 C006 C00C C00W 176.2(3) . . . . ?
C009 C006 C00C C00Y -66.0(4) . . . . ?
C009 C00D C00M C00R -59.8(4) . . . . ?
C009 C00D C00M C00S -178.4(3) . . . . ?
C009 C00D C00M C00Z 63.5(4) . . . . ?
C00A P01 C00E C00B 78.3(3) . . . . ?
C00A P01 C00E C00Q -100.3(3) . . . . ?
C00A P01 C00H C008 63.5(3) . . . . ?
C00A P01 C00H C00G -167.1(2) . . . . ?
C00A C00J C010 C00U 0.1(6) . . . . ?
C00A C00K C00N C00U -0.1(6) . . . . ?
C00B C00E C00Q C011 -1.8(6) . . . . ?
C00C C006 C007 C008 -178.3(3) . . . . ?
C00C C006 C009 O002 0.7(5) . . . . ?
C00C C006 C009 C00D 179.9(3) . . . . ?
C00D C005 C008 C007 -0.1(5) . . . . ?
C00D C005 C008 C00H 179.8(3) . . . . ?
C00E P01 C00A C00J 151.6(3) . . . . ?
C00E P01 C00A C00K -31.3(3) . . . . ?
C00E P01 C00H C008 175.2(2) . . . . ?
C00E P01 C00H C00G -55.4(3) . . . . ?
C00E C00B C00O C00L 0.4(6) . . . . ?
C00E C00Q C011 C00L 0.8(6) . . . . ?
C00F C00G C00H P01 -34.6(4) . . . . ?
C00F C00G C00H C008 93.0(4) . . . . ?
C00F C00G C00P C00V -0.5(5) . . . . ?
C00F C00I C00X C00V 1.0(6) . . . . ?
C00G C00F C00I O004 180.0(3) . . . . ?
C00G C00F C00I C00X -0.1(6) . . . . ?
C00G C00P C00V C00X 1.4(6) . . . . ?
C00H P01 C00A C00J -98.0(3) . . . . ?
C00H P01 C00A C00K 79.0(3) . . . . ?
C00H P01 C00E C00B -31.7(3) . . . . ?
C00H P01 C00E C00Q 149.7(3) . . . . ?
C00H C00G C00P C00V 179.6(3) . . . . ?
C00I C00F C00G C00H 179.7(3) . . . . ?
C00I C00F C00G C00P -0.1(5) . . . . ?
C00J C00A C00K C00N 0.5(5) . . . . ?
C00K C00A C00J C010 -0.4(5) . . . . ?
C00K C00N C00U C010 -0.2(6) . . . . ?
C00N C00U C010 C00J 0.2(6) . . . . ?
C00O C00B C00E P01 -177.5(3) . . . . ?
C00O C00B C00E C00Q 1.2(5) . . . . ?
C00O C00L C011 C00Q 0.8(6) . . . . ?
C00P C00G C00H P01 145.3(3) . . . . ?
C00P C00G C00H C008 -87.2(4) . . . . ?
C00P C00V C00X C00I -1.6(6) . . . . ?
C011 C00L C00O C00B -1.4(6) . . . . ?
C012 O004 C00I C00F 14.5(6) . . . . ?
C012 O004 C00I C00X -165.4(4) . . . . ?
